data_7015510
loop_
_publ_author_name
'Molter, Anja'
'Mohr, Fabian'

_publ_section_title
;
 Indium(III), antimony(III) and bismuth(III) dihalide complexes with
 tridentate, anionic thio- and selenosemicarbazonato ligands.
;
_journal_issue 14
_journal_name_full 'Dalton transactions (Cambridge, England : 2003)'
_journal_page_first 3754
_journal_page_last 3758
_journal_paper_doi 10.1039/c0dt01693d
_journal_volume 40
_journal_year 2011
_chemical_formula_sum 'C11 H17 Br2 In N4 O S'
_chemical_formula_weight 527.99
_space_group_IT_number 2
_symmetry_cell_setting triclinic
_symmetry_space_group_name_Hall '-P 1'
_symmetry_space_group_name_H-M 'P -1'
_atom_sites_solution_hydrogens geom
_atom_sites_solution_primary direct
_atom_sites_solution_secondary difmap
_audit_creation_method SHELXL-97
_cell_angle_alpha 81.442(5)
_cell_angle_beta 74.886(5)
_cell_angle_gamma 71.157(5)
_cell_formula_units_Z 2
_cell_length_a 7.1840(4)
_cell_length_b 10.0281(6)
_cell_length_c 12.6768(7)
_cell_measurement_reflns_used 3589
_cell_measurement_temperature 150.0
_cell_measurement_theta_max 29.2338
_cell_measurement_theta_min 3.0689
_cell_volume 832.33(9)
_computing_cell_refinement
;
CrysAlisPro, Oxford Diffraction Ltd.,
Version 1.171.33.34d (release 27-02-2009 CrysAlis171 .NET)
(compiled Feb 27 2009,15:38:38)
;
_computing_data_collection
;
CrysAlisPro, Oxford Diffraction Ltd.,
Version 1.171.33.34d (release 27-02-2009 CrysAlis171 .NET)
(compiled Feb 27 2009,15:38:38)
;
_computing_data_reduction
;
CrysAlisPro, Oxford Diffraction Ltd.,
Version 1.171.33.34d (release 27-02-2009 CrysAlis171 .NET)
(compiled Feb 27 2009,15:38:38)
;
_computing_molecular_graphics
;
OLEX2: a complete structure solution, refinement and analysis program.
Dolomanov et al., J. Appl. Cryst. (2009). 42, 339-341
;
_computing_publication_material
;
OLEX2: a complete structure solution, refinement and analysis program.
Dolomanov et al., J. Appl. Cryst. (2009). 42, 339-341
;
_computing_structure_refinement 'SHELXL-97 (Sheldrick, 1997)'
_computing_structure_solution 'SHELXS-97 (Sheldrick, 1990)/Bruker'
_diffrn_ambient_temperature 150.0
_diffrn_detector_area_resol_mean 16.2705
_diffrn_measured_fraction_theta_full 0.968
_diffrn_measured_fraction_theta_max 0.811
_diffrn_measurement_device_type 'Oxford Diffraction Gemini Ultra'
_diffrn_measurement_method '\w scans'
_diffrn_radiation_monochromator graphite
_diffrn_radiation_source 'fine-focus sealed tube'
_diffrn_radiation_type MoK\a
_diffrn_radiation_wavelength 0.71073
_diffrn_reflns_av_R_equivalents 0.0546
_diffrn_reflns_av_sigmaI/netI 0.0673
_diffrn_reflns_limit_h_max 9
_diffrn_reflns_limit_h_min -9
_diffrn_reflns_limit_k_max 13
_diffrn_reflns_limit_k_min -8
_diffrn_reflns_limit_l_max 17
_diffrn_reflns_limit_l_min -16
_diffrn_reflns_number 5858
_diffrn_reflns_theta_full 25.05
_diffrn_reflns_theta_max 29.24
_diffrn_reflns_theta_min 3.08
_exptl_absorpt_coefficient_mu 6.346
_exptl_absorpt_correction_T_max 1.00000
_exptl_absorpt_correction_T_min 0.37266
_exptl_absorpt_correction_type multi-scan
_exptl_absorpt_process_details
;
CrysAlisPro, Oxford Diffraction Ltd.,
Version 1.171.33.34d (release 27-02-2009 CrysAlis171 .NET)
(compiled Feb 27 2009,15:38:38)
Empirical absorption correction using spherical harmonics,
implemented in SCALE3 ABSPACK scaling algorithm.
;
_exptl_crystal_colour yellow
_exptl_crystal_colour_primary yellow
_exptl_crystal_density_diffrn 2.107
_exptl_crystal_density_method 'not measured'
_exptl_crystal_description block
_exptl_crystal_F_000 508
_exptl_crystal_size_max 0.15
_exptl_crystal_size_mid 0.13
_exptl_crystal_size_min 0.08
_refine_diff_density_max 1.195
_refine_diff_density_min -1.060
_refine_diff_density_rms 0.243
_refine_ls_extinction_method none
_refine_ls_goodness_of_fit_ref 1.066
_refine_ls_hydrogen_treatment mixed
_refine_ls_matrix_type full
_refine_ls_number_parameters 189
_refine_ls_number_reflns 3676
_refine_ls_number_restraints 0
_refine_ls_restrained_S_all 1.066
_refine_ls_R_factor_all 0.0602
_refine_ls_R_factor_gt 0.0423
_refine_ls_shift/su_max 0.035
_refine_ls_shift/su_mean 0.001
_refine_ls_structure_factor_coef Fsqd
_refine_ls_weighting_details
;
calc w=1/[\s^2^(Fo^2^)+(0.0499P)^2^+0.0000P] where P=(Fo^2^+2Fc^2^)/3
;
_refine_ls_weighting_scheme calc
_refine_ls_wR_factor_gt 0.0901
_refine_ls_wR_factor_ref 0.0987
_reflns_number_gt 2869
_reflns_number_total 3676
_reflns_threshold_expression >2sigma(I)
_cod_data_source_file c0dt01693d.txt
_cod_data_source_block FMINS
_cod_depositor_comments
;
The following automatic conversions were performed:
'_symmetry_cell_setting' value 'Triclinic' changed to 'triclinic'
according to '/home/saulius/struct/CIF-dictionaries/cif_core.dic'
dictionary named 'cif_core.dic' version 2.4.1 from 2010-06-29.

Automatic conversion script
Id: cif_fix_enum 1555 2011-01-17 13:19:09Z saulius 
;
_cod_original_cell_volume 832.33(8)
_cod_database_code 7015510

loop_
_symmetry_equiv_pos_as_xyz
'x, y, z'
'-x, -y, -z'

loop_
_atom_site_label
_atom_site_type_symbol
_atom_site_fract_x
_atom_site_fract_y
_atom_site_fract_z
_atom_site_U_iso_or_equiv
_atom_site_adp_type
_atom_site_occupancy
_atom_site_symmetry_multiplicity
_atom_site_calc_flag
_atom_site_refinement_flags
_atom_site_disorder_assembly
_atom_site_disorder_group
In1 In 0.47193(5) 0.17402(4) 0.24866(3) 0.01554(11) Uani 1 1 d . . .
Br2 Br 0.14405(8) 0.26178(6) 0.16601(4) 0.02465(15) Uani 1 1 d . . .
Br1 Br 0.51559(9) -0.08755(7) 0.25825(5) 0.03099(17) Uani 1 1 d . . .
S1 S 0.3267(2) 0.24775(16) 0.43846(11) 0.0231(3) Uani 1 1 d . . .
O1 O 0.7989(5) 0.1104(5) 0.2866(3) 0.0262(9) Uani 1 1 d . . .
N1 N 0.6612(6) 0.2056(5) 0.0789(3) 0.0170(9) Uani 1 1 d . . .
N2 N 0.5064(6) 0.3904(5) 0.2320(3) 0.0147(9) Uani 1 1 d . . .
N3 N 0.4247(6) 0.4790(5) 0.3141(3) 0.0174(9) Uani 1 1 d . . .
C10 C 0.3379(7) 0.4224(6) 0.4087(4) 0.0192(11) Uani 1 1 d . . .
C7 C 0.6539(8) 0.5724(6) 0.1237(4) 0.0220(12) Uani 1 1 d . . .
H7B H 0.7973 0.5572 0.1197 0.033 Uiso 1 1 calc R . .
H7C H 0.5716 0.6302 0.1848 0.033 Uiso 1 1 calc R . .
H7A H 0.6203 0.6211 0.0551 0.033 Uiso 1 1 calc R . .
C1 C 0.6981(7) 0.3312(6) 0.0540(4) 0.0169(11) Uani 1 1 d . . .
C6 C 0.6122(7) 0.4332(6) 0.1410(4) 0.0156(10) Uani 1 1 d . . .
C3 C 0.8866(8) 0.2613(7) -0.1251(5) 0.0290(14) Uani 1 1 d . . .
H3A H 0.9635 0.2808 -0.1956 0.035 Uiso 1 1 calc R . .
C4 C 0.8481(9) 0.1351(7) -0.0988(5) 0.0318(15) Uani 1 1 d . . .
H4A H 0.8989 0.0651 -0.1505 0.038 Uiso 1 1 calc R . .
C2 C 0.8125(8) 0.3613(7) -0.0479(4) 0.0233(12) Uani 1 1 d . . .
H2A H 0.8397 0.4496 -0.0646 0.028 Uiso 1 1 calc R . .
C5 C 0.7342(8) 0.1095(7) 0.0038(4) 0.0241(12) Uani 1 1 d . . .
H5A H 0.7070 0.0212 0.0216 0.029 Uiso 1 1 calc R . .
N4 N 0.2534(7) 0.5092(5) 0.4914(3) 0.0229(10) Uani 1 1 d . . .
C11 C 0.8659(9) 0.0179(6) 0.3759(5) 0.0266(13) Uani 1 1 d . . .
H11C H 1.0113 0.0007 0.3664 0.040 Uiso 1 1 calc R . .
H11A H 0.8382 -0.0719 0.3772 0.040 Uiso 1 1 calc R . .
H11B H 0.7938 0.0618 0.4450 0.040 Uiso 1 1 calc R . .
C9 C 0.1726(8) 0.4610(7) 0.6039(4) 0.0271(13) Uani 1 1 d . . .
H9A H 0.0415 0.4474 0.6087 0.041 Uiso 1 1 calc R . .
H9C H 0.1558 0.5320 0.6539 0.041 Uiso 1 1 calc R . .
H9B H 0.2665 0.3715 0.6245 0.041 Uiso 1 1 calc R . .
C8 C 0.2454(9) 0.6572(7) 0.4727(5) 0.0285(14) Uani 1 1 d . . .
H8B H 0.3806 0.6657 0.4647 0.043 Uiso 1 1 calc R . .
H8C H 0.1525 0.7088 0.5349 0.043 Uiso 1 1 calc R . .
H8A H 0.1977 0.6970 0.4057 0.043 Uiso 1 1 calc R . .
H1A H 0.877(8) 0.169(6) 0.259(4) 0.017(14) Uiso 1 1 d . . .

loop_
_atom_site_aniso_label
_atom_site_aniso_U_11
_atom_site_aniso_U_22
_atom_site_aniso_U_33
_atom_site_aniso_U_23
_atom_site_aniso_U_13
_atom_site_aniso_U_12
In1 0.01581(18) 0.0142(2) 0.01633(19) 0.00155(14) -0.00398(13) -0.00506(14)
Br2 0.0187(3) 0.0292(4) 0.0285(3) 0.0097(2) -0.0113(2) -0.0108(2)
Br1 0.0388(3) 0.0153(3) 0.0422(4) 0.0016(3) -0.0152(3) -0.0094(3)
S1 0.0266(7) 0.0223(8) 0.0175(7) 0.0014(6) -0.0005(5) -0.0083(6)
O1 0.0186(19) 0.032(3) 0.028(2) 0.0150(18) -0.0116(16) -0.0103(18)
N1 0.018(2) 0.020(3) 0.012(2) -0.0017(18) -0.0056(16) -0.0021(19)
N2 0.016(2) 0.014(2) 0.015(2) -0.0006(17) -0.0052(16) -0.0051(17)
N3 0.019(2) 0.016(3) 0.018(2) -0.0032(18) -0.0047(17) -0.0043(19)
C10 0.015(2) 0.019(3) 0.022(3) 0.001(2) -0.006(2) -0.002(2)
C7 0.024(3) 0.020(3) 0.024(3) 0.000(2) -0.005(2) -0.011(2)
C1 0.012(2) 0.022(3) 0.017(3) 0.003(2) -0.0065(19) -0.005(2)
C6 0.015(2) 0.014(3) 0.020(3) 0.003(2) -0.0078(19) -0.005(2)
C3 0.026(3) 0.037(4) 0.018(3) -0.004(3) 0.003(2) -0.006(3)
C4 0.030(3) 0.034(4) 0.022(3) -0.012(3) -0.002(2) 0.004(3)
C2 0.020(3) 0.030(4) 0.018(3) 0.003(2) -0.002(2) -0.008(2)
C5 0.026(3) 0.020(3) 0.025(3) -0.004(2) -0.009(2) -0.001(2)
N4 0.024(2) 0.023(3) 0.019(2) -0.004(2) -0.0047(18) -0.003(2)
C11 0.033(3) 0.021(3) 0.022(3) 0.006(2) -0.011(2) -0.003(3)
C9 0.029(3) 0.032(4) 0.017(3) -0.011(3) -0.002(2) -0.003(3)
C8 0.028(3) 0.026(4) 0.033(3) -0.015(3) -0.004(2) -0.007(3)

loop_
_atom_type_symbol
_atom_type_description
_atom_type_scat_dispersion_real
_atom_type_scat_dispersion_imag
_atom_type_scat_source
C C 0.0033 0.0016 'International Tables Vol C Tables 4.2.6.8 and 6.1.1.4'
H H 0.0000 0.0000 'International Tables Vol C Tables 4.2.6.8 and 6.1.1.4'
N N 0.0061 0.0033 'International Tables Vol C Tables 4.2.6.8 and 6.1.1.4'
O O 0.0106 0.0060 'International Tables Vol C Tables 4.2.6.8 and 6.1.1.4'
In In -0.7276 1.3100 'International Tables Vol C Tables 4.2.6.8 and 6.1.1.4'
Br Br -0.2901 2.4595 'International Tables Vol C Tables 4.2.6.8 and 6.1.1.4'
S S 0.1246 0.1234 'International Tables Vol C Tables 4.2.6.8 and 6.1.1.4'

loop_
_geom_angle_atom_site_label_1
_geom_angle_atom_site_label_2
_geom_angle_atom_site_label_3
_geom_angle
_geom_angle_site_symmetry_1
_geom_angle_site_symmetry_3
_geom_angle_publ_flag
N2 In1 N1 72.32(15) . . ?
N2 In1 O1 81.70(15) . . ?
N1 In1 O1 79.36(14) . . ?
N2 In1 S1 78.21(11) . . ?
N1 In1 S1 149.32(12) . . ?
O1 In1 S1 88.28(10) . . ?
N2 In1 Br1 167.57(10) . . ?
N1 In1 Br1 100.81(12) . . ?
O1 In1 Br1 86.88(11) . . ?
S1 In1 Br1 106.48(4) . . ?
N2 In1 Br2 93.25(10) . . ?
N1 In1 Br2 89.09(10) . . ?
O1 In1 Br2 168.33(9) . . ?
S1 In1 Br2 101.04(4) . . ?
Br1 In1 Br2 97.04(2) . . ?
C10 S1 In1 96.19(18) . . ?
C11 O1 In1 126.7(3) . . ?
C11 O1 H1A 112(4) . . ?
In1 O1 H1A 118(4) . . ?
C5 N1 C1 119.4(4) . . ?
C5 N1 In1 124.5(4) . . ?
C1 N1 In1 116.1(3) . . ?
C6 N2 N3 118.1(4) . . ?
C6 N2 In1 119.4(3) . . ?
N3 N2 In1 122.6(3) . . ?
C10 N3 N2 114.7(4) . . ?
N3 C10 N4 115.8(5) . . ?
N3 C10 S1 127.6(4) . . ?
N4 C10 S1 116.6(4) . . ?
C6 C7 H7B 109.5 . . ?
C6 C7 H7C 109.5 . . ?
H7B C7 H7C 109.5 . . ?
C6 C7 H7A 109.5 . . ?
H7B C7 H7A 109.5 . . ?
H7C C7 H7A 109.5 . . ?
N1 C1 C2 120.7(5) . . ?
N1 C1 C6 116.7(4) . . ?
C2 C1 C6 122.6(5) . . ?
N2 C6 C1 115.5(5) . . ?
N2 C6 C7 123.6(5) . . ?
C1 C6 C7 120.8(4) . . ?
C4 C3 C2 119.2(5) . . ?
C4 C3 H3A 120.4 . . ?
C2 C3 H3A 120.4 . . ?
C3 C4 C5 119.4(5) . . ?
C3 C4 H4A 120.3 . . ?
C5 C4 H4A 120.3 . . ?
C3 C2 C1 119.4(6) . . ?
C3 C2 H2A 120.3 . . ?
C1 C2 H2A 120.3 . . ?
N1 C5 C4 121.9(6) . . ?
N1 C5 H5A 119.1 . . ?
C4 C5 H5A 119.1 . . ?
C10 N4 C8 120.4(4) . . ?
C10 N4 C9 123.2(5) . . ?
C8 N4 C9 116.4(4) . . ?
O1 C11 H11C 109.5 . . ?
O1 C11 H11A 109.5 . . ?
H11C C11 H11A 109.5 . . ?
O1 C11 H11B 109.5 . . ?
H11C C11 H11B 109.5 . . ?
H11A C11 H11B 109.5 . . ?
N4 C9 H9A 109.5 . . ?
N4 C9 H9C 109.5 . . ?
H9A C9 H9C 109.5 . . ?
N4 C9 H9B 109.5 . . ?
H9A C9 H9B 109.5 . . ?
H9C C9 H9B 109.5 . . ?
N4 C8 H8B 109.5 . . ?
N4 C8 H8C 109.5 . . ?
H8B C8 H8C 109.5 . . ?
N4 C8 H8A 109.5 . . ?
H8B C8 H8A 109.5 . . ?
H8C C8 H8A 109.5 . . ?

loop_
_geom_bond_atom_site_label_1
_geom_bond_atom_site_label_2
_geom_bond_distance
_geom_bond_site_symmetry_2
_geom_bond_publ_flag
In1 N2 2.235(4) . ?
In1 N1 2.265(4) . ?
In1 O1 2.384(4) . ?
In1 S1 2.4792(14) . ?
In1 Br1 2.5273(7) . ?
In1 Br2 2.6634(6) . ?
S1 C10 1.759(6) . ?
O1 C11 1.434(6) . ?
O1 H1A 0.91(5) . ?
N1 C5 1.340(7) . ?
N1 C1 1.345(7) . ?
N2 C6 1.304(6) . ?
N2 N3 1.355(6) . ?
N3 C10 1.336(7) . ?
C10 N4 1.351(7) . ?
C7 C6 1.494(7) . ?
C7 H7B 0.9800 . ?
C7 H7C 0.9800 . ?
C7 H7A 0.9800 . ?
C1 C2 1.388(7) . ?
C1 C6 1.489(8) . ?
C3 C4 1.357(9) . ?
C3 C2 1.387(9) . ?
C3 H3A 0.9500 . ?
C4 C5 1.381(8) . ?
C4 H4A 0.9500 . ?
C2 H2A 0.9500 . ?
C5 H5A 0.9500 . ?
N4 C8 1.452(8) . ?
N4 C9 1.466(7) . ?
C11 H11C 0.9800 . ?
C11 H11A 0.9800 . ?
C11 H11B 0.9800 . ?
C9 H9A 0.9800 . ?
C9 H9C 0.9800 . ?
C9 H9B 0.9800 . ?
C8 H8B 0.9800 . ?
C8 H8C 0.9800 . ?
C8 H8A 0.9800 . ?
